data_7238304
loop_
_publ_author_name
'Chen, Man-Sheng'
'Su, Zhi'
'Chen, Min'
'Chen, Shui-Sheng'
'Li, Yi-Zhi'
'Sun, Wei-Yin'

_publ_section_title
;
 Three-dimensional lanthanide--silver heterometallic coordination
 polymers: syntheses, structures and properties
;
_journal_issue 10
_journal_name_full CrystEngComm
_journal_page_first 3267
_journal_paper_doi 10.1039/c005207h
_journal_volume 12
_journal_year 2010
_chemical_formula_sum 'C28 H20 Ag Er N4 O12'
_chemical_formula_weight 879.61
_space_group_IT_number 2
_space_group_name_Hall '-P 1'
_space_group_name_H-M_alt 'P -1'
_symmetry_cell_setting triclinic
_symmetry_space_group_name_H-M 'P -1'
_atom_sites_solution_hydrogens geom
_atom_sites_solution_primary direct
_atom_sites_solution_secondary difmap
_audit_creation_method SHELXL-97
_cell_angle_alpha 73.916(3)
_cell_angle_beta 70.673(2)
_cell_angle_gamma 83.962(3)
_cell_formula_units_Z 2
_cell_length_a 9.8334(14)
_cell_length_b 11.3098(17)
_cell_length_c 13.721(2)
_cell_measurement_reflns_used 4850
_cell_measurement_temperature 293(2)
_cell_measurement_theta_max 28.24
_cell_measurement_theta_min 2.28
_cell_volume 1383.5(4)
_computing_structure_refinement 'SHELXL-97 (Sheldrick, 1997)'
_computing_structure_solution 'SHELXS-97 (Sheldrick, 1990)'
_diffrn_ambient_temperature 293(2)
_diffrn_measured_fraction_theta_full 0.980
_diffrn_measured_fraction_theta_max 0.980
_diffrn_radiation_monochromator graphite
_diffrn_radiation_source 'fine-focus sealed tube'
_diffrn_radiation_type MoK\a
_diffrn_radiation_wavelength 0.71073
_diffrn_reflns_av_R_equivalents 0.0360
_diffrn_reflns_av_sigmaI/netI 0.0462
_diffrn_reflns_limit_h_max 10
_diffrn_reflns_limit_h_min -11
_diffrn_reflns_limit_k_max 12
_diffrn_reflns_limit_k_min -13
_diffrn_reflns_limit_l_max 12
_diffrn_reflns_limit_l_min -16
_diffrn_reflns_number 6926
_diffrn_reflns_theta_full 25.00
_diffrn_reflns_theta_max 25.00
_diffrn_reflns_theta_min 2.14
_exptl_absorpt_coefficient_mu 3.797
_exptl_absorpt_correction_T_max 0.6587
_exptl_absorpt_correction_T_min 0.5173
_exptl_absorpt_correction_type multi-scan
_exptl_absorpt_process_details 'SADABS; Bruker, 2000'
_exptl_crystal_density_diffrn 2.112
_exptl_crystal_density_method 'not measured'
_exptl_crystal_F_000 854
_exptl_crystal_size_max 0.20
_exptl_crystal_size_mid 0.18
_exptl_crystal_size_min 0.12
_refine_diff_density_max 2.744
_refine_diff_density_min -1.242
_refine_diff_density_rms 0.171
_refine_ls_extinction_method none
_refine_ls_goodness_of_fit_ref 1.063
_refine_ls_hydrogen_treatment constr
_refine_ls_matrix_type full
_refine_ls_number_parameters 409
_refine_ls_number_reflns 4796
_refine_ls_number_restraints 1
_refine_ls_restrained_S_all 1.063
_refine_ls_R_factor_all 0.0401
_refine_ls_R_factor_gt 0.0359
_refine_ls_shift/su_max 0.003
_refine_ls_shift/su_mean 0.000
_refine_ls_structure_factor_coef Fsqd
_refine_ls_weighting_details 'calc w=1/[\s^2^(Fo^2^)+(0.0637P)^2^+0.6046P] where P=(Fo^2^+2Fc^2^)/3'
_refine_ls_weighting_scheme calc
_refine_ls_wR_factor_gt 0.0937
_refine_ls_wR_factor_ref 0.1002
_reflns_number_gt 4408
_reflns_number_total 4796
_reflns_threshold_expression >2sigma(I)
_cod_data_source_file c005207h.txt
_cod_data_source_block 10
_cod_depositor_comments
;
The following automatic conversions were performed:

data item '_symmetry_cell_setting' value 'Triclinic' was changed to
'triclinic' in accordance with the
/home/saulius/struct/COD-crude-data/automatic-downloads/DataCite-retrospective/RSC/depositions/lib/dictionaries/cif_core.dic
dictionary named 'cif_core.dic' version 2.4.2 last updated on
2011-04-26.

Automatic conversion script
Id: cif_fix_values 6909 2019-04-08 15:41:33Z antanas 
;
_cod_original_sg_symbol_H-M 'P-1 '
_cod_database_code 7238304

loop_
_symmetry_equiv_pos_as_xyz
'x, y, z'
'-x, -y, -z'

loop_
_atom_site_label
_atom_site_type_symbol
_atom_site_fract_x
_atom_site_fract_y
_atom_site_fract_z
_atom_site_U_iso_or_equiv
_atom_site_adp_type
_atom_site_occupancy
_atom_site_symmetry_multiplicity
_atom_site_calc_flag
_atom_site_refinement_flags
Ag1 Ag 1.04940(6) 1.30980(6) 0.01448(4) 0.039 Uani 1 1 d .
Er1 Er 0.34566(2) 1.06186(2) 1.109377(18) 0.01391(8) Uani 1 1 d U
C8 C 0.2805(6) 0.3448(5) 1.1225(5) 0.0229(13) Uani 1 1 d .
C6 C 0.3081(6) 0.4387(5) 1.1717(5) 0.0200(12) Uani 1 1 d .
C7 C 0.3499(6) 0.5536(5) 1.1098(4) 0.0212(13) Uani 1 1 d .
H7 H 0.3763 0.5690 1.0359 0.025 Uiso 1 1 calc R
C2 C 0.3539(6) 0.6489(5) 1.1552(4) 0.0174(12) Uani 1 1 d .
C3 C 0.3197(6) 0.6251(5) 1.2653(5) 0.0222(13) Uani 1 1 d .
H3 H 0.3180 0.6883 1.2970 0.027 Uiso 1 1 calc R
C4 C 0.2875(6) 0.5034(5) 1.3286(5) 0.0219(13) Uani 1 1 d .
C5 C 0.2836(6) 0.4127(6) 1.2805(5) 0.0243(13) Uani 1 1 d .
H5 H 0.2640 0.3324 1.3220 0.029 Uiso 1 1 calc R
C1 C 0.3871(6) 0.7782(6) 1.0883(5) 0.0224(13) Uani 1 1 d .
C9 C 0.2937(6) 0.5308(6) 1.5006(5) 0.0264(14) Uani 1 1 d .
C10 C 0.2322(6) 0.4773(5) 1.6191(5) 0.0228(13) Uani 1 1 d .
C11 C 0.3145(7) 0.4806(6) 1.6829(5) 0.0299(15) Uani 1 1 d .
H11 H 0.4070 0.5125 1.6526 0.036 Uiso 1 1 calc R
C12 C 0.2575(7) 0.4359(6) 1.7921(5) 0.0306(15) Uani 1 1 d .
H12 H 0.3152 0.4342 1.8342 0.037 Uiso 1 1 calc R
C13 C 0.0452(7) 0.3934(8) 1.7782(5) 0.0410(19) Uani 1 1 d .
H13 H -0.0479 0.3633 1.8106 0.049 Uiso 1 1 calc R
C14 C 0.0957(7) 0.4346(7) 1.6673(5) 0.0360(17) Uani 1 1 d .
H14 H 0.0368 0.4330 1.6268 0.043 Uiso 1 1 calc R
C22 C -0.0299(6) 1.0442(6) 0.7171(5) 0.0259(14) Uani 1 1 d .
C18 C 0.1140(6) 1.0814(5) 0.7142(5) 0.0204(12) Uani 1 1 d .
C19 C 0.2182(6) 1.1240(5) 0.6165(4) 0.0198(12) Uani 1 1 d .
H19 H 0.1982 1.1316 0.5533 0.024 Uiso 1 1 calc R
C20 C 0.3516(6) 1.1549(5) 0.6132(4) 0.0185(12) Uani 1 1 d .
C21 C 0.3818(6) 1.1446(6) 0.7073(5) 0.0227(13) Uani 1 1 d .
H21 H 0.4719 1.1659 0.7048 0.027 Uiso 1 1 calc R
C16 C 0.2763(6) 1.1023(5) 0.8053(4) 0.0185(12) Uani 1 1 d .
C17 C 0.1427(6) 1.0710(6) 0.8083(5) 0.0221(13) Uani 1 1 d .
H17 H 0.0720 1.0429 0.8737 0.027 Uiso 1 1 calc R
C15 C 0.3104(6) 1.0855(5) 0.9051(4) 0.0147(11) Uani 1 1 d .
C23 C 0.4870(6) 1.1559(6) 0.4281(5) 0.0241(13) Uani 1 1 d .
C24 C 0.6213(6) 1.2004(6) 0.3364(5) 0.0249(13) Uani 1 1 d .
C25 C 0.6138(7) 1.2218(7) 0.2339(5) 0.0353(17) Uani 1 1 d .
H25 H 0.5266 1.2147 0.2234 0.042 Uiso 1 1 calc R
C26 C 0.7361(7) 1.2537(7) 0.1479(5) 0.0322(16) Uani 1 1 d .
H26 H 0.7296 1.2693 0.0794 0.039 Uiso 1 1 calc R
C27 C 0.8702(7) 1.2414(6) 0.2577(5) 0.0301(15) Uani 1 1 d .
H27 H 0.9591 1.2471 0.2661 0.036 Uiso 1 1 calc R
C28 C 0.7518(7) 1.2109(6) 0.3478(5) 0.0283(14) Uani 1 1 d .
H28 H 0.7607 1.1977 0.4154 0.034 Uiso 1 1 calc R
N3 N 0.8628(6) 1.2631(5) 0.1590(4) 0.0285(12) Uani 1 1 d .
N4 N 0.4646(5) 1.1977(5) 0.5151(4) 0.0228(11) Uani 1 1 d .
H4 H 0.5212 1.2530 0.5114 0.027 Uiso 1 1 calc R
N1 N 0.1237(6) 0.3951(5) 1.8398(4) 0.0315(13) Uani 1 1 d .
N2 N 0.2513(6) 0.4738(5) 1.4413(4) 0.0274(12) Uani 1 1 d .
H2 H 0.1955 0.4120 1.4763 0.033 Uiso 1 1 calc R
O1 O 0.2825(5) 0.2311(4) 1.1731(3) 0.0294(10) Uani 1 1 d .
O2 O 0.2530(5) 0.3822(4) 1.0377(4) 0.0354(11) Uani 1 1 d .
O3 O 0.4839(4) 0.7910(4) 0.9984(3) 0.0270(10) Uani 1 1 d .
O4 O 0.3144(4) 0.8595(3) 1.1265(3) 0.0242(9) Uani 1 1 d .
O5 O 0.3749(5) 0.6161(4) 1.4628(3) 0.0338(11) Uani 1 1 d .
O6 O 0.2209(4) 1.1183(4) 0.9831(3) 0.0266(10) Uani 1 1 d .
O7 O 0.4295(4) 1.0366(4) 0.9133(3) 0.0207(8) Uani 1 1 d U
O8 O -0.1038(4) 0.9733(4) 0.8013(3) 0.0209(9) Uani 1 1 d .
O9 O -0.0695(5) 1.0900(6) 0.6368(4) 0.0495(16) Uani 1 1 d .
O10 O 0.4038(5) 1.0908(5) 0.4201(4) 0.0420(13) Uani 1 1 d .
O2W O 0.0055(6) 0.3133(6) 0.4944(5) 0.074(2) Uani 1 1 d .
H2WA H -0.0625 0.3627 0.5150 0.089 Uiso 1 1 d R
H2WB H -0.0026 0.2451 0.5416 0.089 Uiso 1 1 d R
O1W O 0.3340(4) 0.9853(4) 1.2875(3) 0.0223(9) Uani 1 1 d .
H1WA H 0.2922 0.9177 1.3239 0.027 Uiso 1 1 d R
H1WB H 0.3717 1.0249 1.3163 0.027 Uiso 1 1 d R

loop_
_atom_site_aniso_label
_atom_site_aniso_U_11
_atom_site_aniso_U_22
_atom_site_aniso_U_33
_atom_site_aniso_U_23
_atom_site_aniso_U_13
_atom_site_aniso_U_12
Ag1 0.029 0.061 0.019 -0.004 0.000 -0.011
Er1 0.01601(14) 0.01320(14) 0.01264(14) -0.00331(10) -0.00380(10) -0.00323(9)
C8 0.023(3) 0.018(3) 0.023(3) -0.007(3) 0.002(3) -0.006(2)
C6 0.022(3) 0.020(3) 0.018(3) -0.006(2) -0.006(2) -0.003(2)
C7 0.021(3) 0.025(3) 0.016(3) -0.006(3) -0.003(2) -0.003(2)
C2 0.020(3) 0.008(3) 0.022(3) -0.002(2) -0.003(2) -0.007(2)
C3 0.028(3) 0.020(3) 0.023(3) -0.013(3) -0.006(3) -0.003(2)
C4 0.030(3) 0.015(3) 0.019(3) -0.002(2) -0.006(3) -0.006(2)
C5 0.026(3) 0.021(3) 0.022(3) -0.006(3) -0.001(3) -0.006(3)
C1 0.021(3) 0.027(3) 0.022(3) -0.008(3) -0.007(3) -0.006(3)
C9 0.025(3) 0.036(4) 0.019(3) -0.008(3) -0.007(3) -0.002(3)
C10 0.029(3) 0.020(3) 0.017(3) -0.004(2) -0.005(3) -0.004(2)
C11 0.025(3) 0.041(4) 0.022(3) -0.009(3) -0.006(3) -0.003(3)
C12 0.033(4) 0.032(4) 0.026(4) -0.003(3) -0.010(3) -0.004(3)
C13 0.022(3) 0.074(6) 0.020(4) -0.003(3) -0.002(3) -0.010(3)
C14 0.032(4) 0.054(5) 0.026(4) -0.008(3) -0.014(3) -0.008(3)
C22 0.023(3) 0.035(4) 0.021(3) -0.009(3) -0.005(3) -0.008(3)
C18 0.018(3) 0.024(3) 0.020(3) -0.006(2) -0.006(2) -0.004(2)
C19 0.020(3) 0.024(3) 0.013(3) -0.003(2) -0.003(2) -0.004(2)
C20 0.017(3) 0.026(3) 0.012(3) -0.008(2) -0.003(2) -0.002(2)
C21 0.015(3) 0.029(3) 0.023(3) -0.010(3) -0.004(2) 0.003(2)
C16 0.020(3) 0.016(3) 0.017(3) -0.004(2) -0.003(2) 0.001(2)
C17 0.015(3) 0.025(3) 0.020(3) -0.003(2) 0.000(2) -0.004(2)
C15 0.017(3) 0.013(3) 0.015(3) -0.001(2) -0.006(2) -0.007(2)
C23 0.020(3) 0.037(4) 0.014(3) -0.005(3) -0.003(2) -0.006(3)
C24 0.025(3) 0.029(3) 0.018(3) -0.008(3) -0.001(3) -0.004(3)
C25 0.025(3) 0.058(5) 0.020(3) -0.008(3) -0.004(3) -0.002(3)
C26 0.027(3) 0.045(4) 0.018(3) -0.002(3) -0.002(3) -0.002(3)
C27 0.022(3) 0.033(4) 0.032(4) -0.009(3) -0.002(3) -0.009(3)
C28 0.031(3) 0.033(4) 0.019(3) -0.007(3) -0.005(3) -0.004(3)
N3 0.028(3) 0.030(3) 0.021(3) -0.003(2) -0.001(2) -0.004(2)
N4 0.017(2) 0.035(3) 0.014(2) -0.005(2) 0.0009(19) -0.012(2)
N1 0.032(3) 0.036(3) 0.022(3) -0.003(2) -0.004(2) -0.002(2)
N2 0.042(3) 0.021(3) 0.017(3) -0.002(2) -0.006(2) -0.014(2)
O1 0.039(3) 0.021(2) 0.024(2) -0.0099(19) 0.0021(19) -0.0066(19)
O2 0.051(3) 0.030(3) 0.036(3) -0.010(2) -0.025(2) -0.005(2)
O3 0.031(2) 0.019(2) 0.023(2) -0.0065(18) 0.0049(19) -0.0075(18)
O4 0.029(2) 0.009(2) 0.028(2) -0.0072(17) 0.0022(18) -0.0028(17)
O5 0.046(3) 0.032(3) 0.023(2) -0.004(2) -0.005(2) -0.025(2)
O6 0.024(2) 0.040(3) 0.016(2) -0.0112(19) -0.0067(18) 0.0050(19)
O7 0.023(2) 0.024(2) 0.0150(14) -0.0052(16) -0.0054(16) -0.0014(17)
O8 0.020(2) 0.019(2) 0.021(2) -0.0016(17) -0.0048(17) -0.0065(16)
O9 0.029(3) 0.092(4) 0.020(3) 0.014(3) -0.012(2) -0.034(3)
O10 0.039(3) 0.062(4) 0.031(3) -0.025(2) 0.001(2) -0.028(3)
O2W 0.064(4) 0.054(4) 0.084(5) 0.025(3) -0.029(4) -0.021(3)
O1W 0.028(2) 0.021(2) 0.021(2) -0.0044(17) -0.0103(18) -0.0077(17)

loop_
_atom_type_symbol
_atom_type_description
_atom_type_scat_dispersion_real
_atom_type_scat_dispersion_imag
_atom_type_scat_source
C C 0.0033 0.0016 'International Tables Vol C Tables 4.2.6.8 and 6.1.1.4'
H H 0.0000 0.0000 'International Tables Vol C Tables 4.2.6.8 and 6.1.1.4'
N N 0.0061 0.0033 'International Tables Vol C Tables 4.2.6.8 and 6.1.1.4'
O O 0.0106 0.0060 'International Tables Vol C Tables 4.2.6.8 and 6.1.1.4'
Ag Ag -0.8971 1.1015 'International Tables Vol C Tables 4.2.6.8 and 6.1.1.4'
Er Er -0.2586 4.9576 'International Tables Vol C Tables 4.2.6.8 and 6.1.1.4'

loop_
_geom_angle_atom_site_label_1
_geom_angle_atom_site_label_2
_geom_angle_atom_site_label_3
_geom_angle
_geom_angle_site_symmetry_1
_geom_angle_site_symmetry_3
N3 Ag1 N1 145.8(2) . 1_663
N3 Ag1 O2 115.16(19) . 1_664
N1 Ag1 O2 92.33(19) 1_663 1_664
O1 Er1 O4 149.88(15) 1_565 .
O1 Er1 O8 79.54(15) 1_565 2_577
O4 Er1 O8 74.52(14) . 2_577
O1 Er1 O3 73.52(15) 1_565 2_677
O4 Er1 O3 136.18(14) . 2_677
O8 Er1 O3 145.14(15) 2_577 2_677
O1 Er1 O1W 77.54(15) 1_565 .
O4 Er1 O1W 81.50(15) . .
O8 Er1 O1W 75.97(14) 2_577 .
O3 Er1 O1W 118.05(15) 2_677 .
O1 Er1 O7 124.45(15) 1_565 2_677
O4 Er1 O7 72.17(14) . 2_677
O8 Er1 O7 141.56(14) 2_577 2_677
O3 Er1 O7 73.17(14) 2_677 2_677
O1W Er1 O7 80.62(14) . 2_677
O1 Er1 O6 96.27(16) 1_565 .
O4 Er1 O6 89.95(16) . .
O8 Er1 O6 71.69(14) 2_577 .
O3 Er1 O6 89.51(16) 2_677 .
O1W Er1 O6 147.66(14) . .
O7 Er1 O6 126.31(13) 2_677 .
O1 Er1 O7 131.32(14) 1_565 .
O4 Er1 O7 74.45(13) . .
O8 Er1 O7 113.90(13) 2_577 .
O3 Er1 O7 71.18(14) 2_677 .
O1W Er1 O7 149.71(14) . .
O7 Er1 O7 74.72(14) 2_677 .
O6 Er1 O7 51.63(13) . .
O1 Er1 Er1 140.71(11) 1_565 2_677
O4 Er1 Er1 68.93(10) . 2_677
O8 Er1 Er1 137.11(10) 2_577 2_677
O3 Er1 Er1 67.30(10) 2_677 2_677
O1W Er1 Er1 118.60(10) . 2_677
O7 Er1 Er1 39.96(9) 2_677 2_677
O6 Er1 Er1 86.37(10) . 2_677
O7 Er1 Er1 34.76(8) . 2_677
O2 C8 O1 124.4(6) . .
O2 C8 C6 117.7(5) . .
O1 C8 C6 117.9(6) . .
C7 C6 C5 119.2(6) . .
C7 C6 C8 119.8(5) . .
C5 C6 C8 120.9(5) . .
C6 C7 C2 121.3(5) . .
C6 C7 H7 119.4 . .
C2 C7 H7 119.4 . .
C3 C2 C7 119.5(5) . .
C3 C2 C1 118.9(5) . .
C7 C2 C1 121.5(5) . .
C2 C3 C4 119.0(5) . .
C2 C3 H3 120.5 . .
C4 C3 H3 120.5 . .
C5 C4 C3 119.4(6) . .
C5 C4 N2 119.1(5) . .
C3 C4 N2 121.5(5) . .
C4 C5 C6 121.3(6) . .
C4 C5 H5 119.4 . .
C6 C5 H5 119.3 . .
O4 C1 O3 127.6(6) . .
O4 C1 C2 115.9(5) . .
O3 C1 C2 116.5(5) . .
O5 C9 N2 123.6(6) . .
O5 C9 C10 122.3(6) . .
N2 C9 C10 114.1(5) . .
C14 C10 C11 118.4(6) . .
C14 C10 C9 123.0(6) . .
C11 C10 C9 118.4(5) . .
C12 C11 C10 119.0(6) . .
C12 C11 H11 120.5 . .
C10 C11 H11 120.5 . .
N1 C12 C11 122.9(6) . .
N1 C12 H12 118.6 . .
C11 C12 H12 118.6 . .
N1 C13 C14 123.0(6) . .
N1 C13 H13 118.5 . .
C14 C13 H13 118.5 . .
C10 C14 C13 119.0(6) . .
C10 C14 H14 120.5 . .
C13 C14 H14 120.5 . .
O9 C22 O8 124.6(6) . .
O9 C22 C18 117.8(5) . .
O8 C22 C18 117.5(5) . .
C17 C18 C19 120.4(5) . .
C17 C18 C22 120.3(5) . .
C19 C18 C22 119.3(5) . .
C20 C19 C18 119.7(5) . .
C20 C19 H19 120.1 . .
C18 C19 H19 120.1 . .
C19 C20 C21 120.4(5) . .
C19 C20 N4 122.5(5) . .
C21 C20 N4 117.1(5) . .
C20 C21 C16 119.6(5) . .
C20 C21 H21 120.2 . .
C16 C21 H21 120.2 . .
C17 C16 C21 119.8(5) . .
C17 C16 C15 120.4(5) . .
C21 C16 C15 119.7(5) . .
C16 C17 C18 120.1(5) . .
C16 C17 H17 120.0 . .
C18 C17 H17 120.0 . .
O6 C15 O7 119.7(5) . .
O6 C15 C16 120.2(5) . .
O7 C15 C16 120.1(5) . .
O10 C23 N4 123.4(5) . .
O10 C23 C24 120.6(5) . .
N4 C23 C24 115.9(5) . .
C28 C24 C25 118.1(6) . .
C28 C24 C23 124.3(6) . .
C25 C24 C23 117.4(6) . .
C26 C25 C24 119.5(6) . .
C26 C25 H25 120.3 . .
C24 C25 H25 120.3 . .
N3 C26 C25 122.4(6) . .
N3 C26 H26 118.8 . .
C25 C26 H26 118.8 . .
N3 C27 C28 122.9(6) . .
N3 C27 H27 118.6 . .
C28 C27 H27 118.6 . .
C24 C28 C27 119.1(6) . .
C24 C28 H28 120.5 . .
C27 C28 H28 120.5 . .
C26 N3 C27 118.1(5) . .
C26 N3 Ag1 118.3(4) . .
C27 N3 Ag1 123.7(4) . .
C23 N4 C20 123.4(5) . .
C23 N4 H4 118.3 . .
C20 N4 H4 118.3 . .
C13 N1 C12 117.7(6) . .
C13 N1 Ag1 122.0(4) . 1_447
C12 N1 Ag1 119.7(4) . 1_447
C9 N2 C4 127.8(5) . .
C9 N2 H2 116.1 . .
C4 N2 H2 116.1 . .
C8 O1 Er1 129.8(4) . 1_545
C8 O2 Ag1 121.3(4) . 1_446
C1 O3 Er1 135.2(4) . 2_677
C1 O4 Er1 135.6(4) . .
C15 O6 Er1 100.9(3) . .
C15 O7 Er1 166.8(4) . 2_677
C15 O7 Er1 87.8(3) . .
Er1 O7 Er1 105.28(14) 2_677 .
C22 O8 Er1 136.5(4) . 2_577
H2WA O2W H2WB 110.8 . .
Er1 O1W H1WA 120.0 . .
Er1 O1W H1WB 120.0 . .
H1WA O1W H1WB 120.0 . .

loop_
_geom_bond_atom_site_label_1
_geom_bond_atom_site_label_2
_geom_bond_distance
_geom_bond_site_symmetry_2
Ag1 N3 2.189(5) .
Ag1 N1 2.218(5) 1_663
Ag1 O2 2.386(5) 1_664
Er1 O1 2.265(4) 1_565
Er1 O4 2.279(4) .
Er1 O8 2.306(4) 2_577
Er1 O3 2.312(4) 2_677
Er1 O1W 2.324(4) .
Er1 O7 2.333(4) 2_677
Er1 O6 2.355(4) .
Er1 O7 2.628(4) .
C8 O2 1.232(8) .
C8 O1 1.282(7) .
C8 C6 1.495(8) .
C6 C7 1.360(8) .
C6 C5 1.380(8) .
C7 C2 1.396(8) .
C7 H7 0.9300 .
C2 C3 1.387(8) .
C2 C1 1.499(8) .
C3 C4 1.413(8) .
C3 H3 0.9300 .
C4 C5 1.375(8) .
C4 N2 1.416(8) .
C5 H5 0.9300 .
C1 O4 1.229(7) .
C1 O3 1.265(7) .
C9 O5 1.203(7) .
C9 N2 1.350(8) .
C9 C10 1.502(8) .
C10 C14 1.358(9) .
C10 C11 1.385(9) .
C11 C12 1.378(9) .
C11 H11 0.9300 .
C12 N1 1.327(8) .
C12 H12 0.9300 .
C13 N1 1.324(9) .
C13 C14 1.391(9) .
C13 H13 0.9300 .
C14 H14 0.9300 .
C22 O9 1.249(8) .
C22 O8 1.249(7) .
C22 C18 1.503(8) .
C18 C17 1.382(8) .
C18 C19 1.384(8) .
C19 C20 1.376(8) .
C19 H19 0.9300 .
C20 C21 1.389(8) .
C20 N4 1.430(7) .
C21 C16 1.392(8) .
C21 H21 0.9300 .
C16 C17 1.381(8) .
C16 C15 1.473(8) .
C17 H17 0.9300 .
C15 O6 1.258(7) .
C15 O7 1.268(7) .
C23 O10 1.207(7) .
C23 N4 1.347(8) .
C23 C24 1.506(8) .
C24 C28 1.363(9) .
C24 C25 1.385(9) .
C25 C26 1.373(9) .
C25 H25 0.9300 .
C26 N3 1.322(8) .
C26 H26 0.9300 .
C27 N3 1.333(8) .
C27 C28 1.378(8) .
C27 H27 0.9300 .
C28 H28 0.9300 .
N4 H4 0.8600 .
N1 Ag1 2.218(5) 1_447
N2 H2 0.8600 .
O1 Er1 2.265(4) 1_545
O2 Ag1 2.386(5) 1_446
O3 Er1 2.312(4) 2_677
O7 Er1 2.333(4) 2_677
O8 Er1 2.306(4) 2_577
O2W H2WA 0.8501 .
O2W H2WB 0.8501 .
O1W H1WA 0.8501 .
O1W H1WB 0.8499 .

loop_
_geom_torsion_atom_site_label_1
_geom_torsion_atom_site_label_2
_geom_torsion_atom_site_label_3
_geom_torsion_atom_site_label_4
_geom_torsion
_geom_torsion_site_symmetry_1
_geom_torsion_site_symmetry_4
O2 C8 C6 C7 -21.9(9) . .
O1 C8 C6 C7 160.3(5) . .
O2 C8 C6 C5 154.2(6) . .
O1 C8 C6 C5 -23.6(9) . .
C5 C6 C7 C2 -6.7(9) . .
C8 C6 C7 C2 169.5(5) . .
C6 C7 C2 C3 2.3(9) . .
C6 C7 C2 C1 -174.4(5) . .
C7 C2 C3 C4 2.7(9) . .
C1 C2 C3 C4 179.6(5) . .
C2 C3 C4 C5 -3.3(9) . .
C2 C3 C4 N2 -179.7(6) . .
C3 C4 C5 C6 -1.1(9) . .
N2 C4 C5 C6 175.4(6) . .
C7 C6 C5 C4 6.1(9) . .
C8 C6 C5 C4 -170.1(6) . .
C3 C2 C1 O4 -37.7(8) . .
C7 C2 C1 O4 139.1(6) . .
C3 C2 C1 O3 143.8(6) . .
C7 C2 C1 O3 -39.4(8) . .
O5 C9 C10 C14 143.4(7) . .
N2 C9 C10 C14 -37.5(9) . .
O5 C9 C10 C11 -31.3(9) . .
N2 C9 C10 C11 147.8(6) . .
C14 C10 C11 C12 2.7(10) . .
C9 C10 C11 C12 177.7(6) . .
C10 C11 C12 N1 -3.5(10) . .
C11 C10 C14 C13 -1.5(10) . .
C9 C10 C14 C13 -176.2(7) . .
N1 C13 C14 C10 0.9(12) . .
O9 C22 C18 C17 157.2(6) . .
O8 C22 C18 C17 -20.1(9) . .
O9 C22 C18 C19 -24.0(9) . .
O8 C22 C18 C19 158.7(6) . .
C17 C18 C19 C20 0.7(9) . .
C22 C18 C19 C20 -178.2(6) . .
C18 C19 C20 C21 -0.5(9) . .
C18 C19 C20 N4 179.1(5) . .
C19 C20 C21 C16 0.2(9) . .
N4 C20 C21 C16 -179.4(5) . .
C20 C21 C16 C17 0.0(9) . .
C20 C21 C16 C15 176.9(5) . .
C21 C16 C17 C18 0.1(9) . .
C15 C16 C17 C18 -176.8(5) . .
C19 C18 C17 C16 -0.5(9) . .
C22 C18 C17 C16 178.4(6) . .
C17 C16 C15 O6 -45.0(8) . .
C21 C16 C15 O6 138.0(6) . .
C17 C16 C15 O7 134.2(6) . .
C21 C16 C15 O7 -42.7(8) . .
O10 C23 C24 C28 -141.6(7) . .
N4 C23 C24 C28 41.1(9) . .
O10 C23 C24 C25 32.8(10) . .
N4 C23 C24 C25 -144.5(6) . .
C28 C24 C25 C26 -0.5(10) . .
C23 C24 C25 C26 -175.3(6) . .
C24 C25 C26 N3 1.1(11) . .
C25 C24 C28 C27 -0.5(10) . .
C23 C24 C28 C27 173.9(6) . .
N3 C27 C28 C24 1.1(10) . .
C25 C26 N3 C27 -0.5(10) . .
C25 C26 N3 Ag1 178.3(6) . .
C28 C27 N3 C26 -0.6(10) . .
C28 C27 N3 Ag1 -179.3(5) . .
N1 Ag1 N3 C26 22.3(7) 1_663 .
O2 Ag1 N3 C26 162.6(5) 1_664 .
N1 Ag1 N3 C27 -159.0(5) 1_663 .
O2 Ag1 N3 C27 -18.7(6) 1_664 .
O10 C23 N4 C20 9.8(10) . .
C24 C23 N4 C20 -173.0(5) . .
C19 C20 N4 C23 -35.8(9) . .
C21 C20 N4 C23 143.8(6) . .
C14 C13 N1 C12 -1.4(12) . .
C14 C13 N1 Ag1 -173.0(6) . 1_447
C11 C12 N1 C13 2.8(11) . .
C11 C12 N1 Ag1 174.6(5) . 1_447
O5 C9 N2 C4 -2.3(11) . .
C10 C9 N2 C4 178.6(6) . .
C5 C4 N2 C9 154.9(6) . .
C3 C4 N2 C9 -28.7(10) . .
O2 C8 O1 Er1 32.9(9) . 1_545
C6 C8 O1 Er1 -149.4(4) . 1_545
O1 C8 O2 Ag1 47.6(8) . 1_446
C6 C8 O2 Ag1 -130.0(5) . 1_446
O4 C1 O3 Er1 33.2(10) . 2_677
C2 C1 O3 Er1 -148.5(4) . 2_677
O3 C1 O4 Er1 -27.9(10) . .
C2 C1 O4 Er1 153.7(4) . .
O1 Er1 O4 C1 -160.8(5) 1_565 .
O8 Er1 O4 C1 167.7(6) 2_577 .
O3 Er1 O4 C1 7.5(7) 2_677 .
O1W Er1 O4 C1 -114.6(6) . .
O7 Er1 O4 C1 -31.8(6) 2_677 .
O6 Er1 O4 C1 96.7(6) . .
O7 Er1 O4 C1 46.8(6) . .
Er1 Er1 O4 C1 10.6(5) 2_677 .
O7 C15 O6 Er1 0.1(6) . .
C16 C15 O6 Er1 179.3(4) . .
O1 Er1 O6 C15 139.4(3) 1_565 .
O4 Er1 O6 C15 -70.1(4) . .
O8 Er1 O6 C15 -143.8(4) 2_577 .
O3 Er1 O6 C15 66.1(4) 2_677 .
O1W Er1 O6 C15 -144.0(3) . .
O7 Er1 O6 C15 -2.5(4) 2_677 .
O7 Er1 O6 C15 0.0(3) . .
Er1 Er1 O6 C15 -1.2(3) 2_677 .
O6 C15 O7 Er1 171.5(13) . 2_677
C16 C15 O7 Er1 -7.7(19) . 2_677
O6 C15 O7 Er1 -0.1(5) . .
C16 C15 O7 Er1 -179.3(5) . .
O1 Er1 O7 C15 -59.3(4) 1_565 .
O4 Er1 O7 C15 102.7(3) . .
O8 Er1 O7 C15 37.9(3) 2_577 .
O3 Er1 O7 C15 -104.9(3) 2_677 .
O1W Er1 O7 C15 141.4(3) . .
O7 Er1 O7 C15 178.0(4) 2_677 .
O6 Er1 O7 C15 0.0(3) . .
Er1 Er1 O7 C15 178.0(4) 2_677 .
O1 Er1 O7 Er1 122.72(19) 1_565 2_677
O4 Er1 O7 Er1 -75.32(16) . 2_677
O8 Er1 O7 Er1 -140.09(14) 2_577 2_677
O3 Er1 O7 Er1 77.05(17) 2_677 2_677
O1W Er1 O7 Er1 -36.6(3) . 2_677
O7 Er1 O7 Er1 0.000(1) 2_677 2_677
O6 Er1 O7 Er1 -178.0(2) . 2_677
O9 C22 O8 Er1 -27.2(10) . 2_577
C18 C22 O8 Er1 150.0(4) . 2_577
